data_7008213
loop_
_publ_author_name
'Cross, Warren B.'
'Parkin, Ivan P.'
'White, Andrew J. P.'
'Williams, David J.'

_publ_section_title
;
 Synthesis and characterisation of tungsten(VI) oxo-salicylate
 complexes for use in the chemical vapour deposition of self-cleaning
 films.
;
_journal_issue 7
_journal_name_full 'Dalton transactions (Cambridge, England : 2003)'
_journal_page_first 1287
_journal_page_last 1293
_journal_paper_doi 10.1039/b419235d
_journal_year 2005
_chemical_formula_sum 'C32.5 H27 Cl O15 W2'
_chemical_formula_weight 1060.69
_chemical_name_systematic
;
?
;
_space_group_IT_number 2
_symmetry_cell_setting triclinic
_symmetry_space_group_name_Hall '-P 1'
_symmetry_space_group_name_H-M 'P -1'
_atom_sites_solution_hydrogens geom
_atom_sites_solution_primary direct
_atom_sites_solution_secondary difmap
_audit_creation_method SHELXL
_cell_angle_alpha 71.128(6)
_cell_angle_beta 87.945(5)
_cell_angle_gamma 73.363(5)
_cell_formula_units_Z 2
_cell_length_a 10.9865(7)
_cell_length_b 11.6322(9)
_cell_length_c 14.8949(11)
_cell_measurement_reflns_used 58
_cell_measurement_temperature 193(2)
_cell_measurement_theta_max 24.92
_cell_measurement_theta_min 8.82
_cell_volume 1722.4(2)
_computing_cell_refinement 'Siemens XSCANS'
_computing_data_collection 'Siemens XSCANS'
_computing_data_reduction 'Siemens SHELXTL'
_computing_molecular_graphics 'Siemens SHELXTL'
_computing_publication_material 'Siemens SHELXTL'
_computing_structure_refinement 'SHELXL-93 (Sheldrick, 1993)'
_computing_structure_solution 'SHELXS-86 (Sheldrick, 1990)'
_diffrn_ambient_temperature 193(2)
_diffrn_measurement_device 'Siemens P4'
_diffrn_measurement_method '\w scans'
_diffrn_radiation_monochromator graphite
_diffrn_radiation_source 'fine-focus sealed tube'
_diffrn_radiation_type CuK\a
_diffrn_radiation_wavelength 1.54178
_diffrn_reflns_av_R_equivalents 0.0295
_diffrn_reflns_av_sigmaI/netI 0.0489
_diffrn_reflns_limit_h_max 6
_diffrn_reflns_limit_h_min -12
_diffrn_reflns_limit_k_max 11
_diffrn_reflns_limit_k_min -12
_diffrn_reflns_limit_l_max 15
_diffrn_reflns_limit_l_min -16
_diffrn_reflns_number 4949
_diffrn_reflns_theta_max 59.98
_diffrn_reflns_theta_min 3.14
_diffrn_standards_interval_count 97
_diffrn_standards_number 3
_exptl_absorpt_coefficient_mu 13.509
_exptl_absorpt_correction_T_max 0.7381
_exptl_absorpt_correction_T_min 0.4546
_exptl_absorpt_correction_type 'Lamina [1 1 0]'
_exptl_crystal_colour Orange
_exptl_crystal_density_diffrn 2.045
_exptl_crystal_description plates
_exptl_crystal_F_000 1014
_exptl_crystal_size_max 0.10
_exptl_crystal_size_mid 0.10
_exptl_crystal_size_min 0.03
_refine_diff_density_max 1.283
_refine_diff_density_min -1.511
_refine_diff_density_rms 0.162
_refine_ls_extinction_coef 0.00049(6)
_refine_ls_extinction_expression Fc^*^=kFc[1+0.001xFc^2^\l^3^/sin(2\q)]^-1/4^
_refine_ls_extinction_method SHELXL
_refine_ls_goodness_of_fit_all 1.050
_refine_ls_goodness_of_fit_obs 1.082
_refine_ls_matrix_type full
_refine_ls_number_parameters 470
_refine_ls_number_reflns 4403
_refine_ls_number_restraints 24
_refine_ls_restrained_S_all 1.079
_refine_ls_restrained_S_obs 1.087
_refine_ls_R_factor_all 0.0590
_refine_ls_R_factor_obs 0.0453
_refine_ls_shift/esd_max 0.002
_refine_ls_shift/esd_mean 0.000
_refine_ls_structure_factor_coef Fsqd
_refine_ls_weighting_details 'w=1/[\s^2^(Fo^2^)+(0.0727P)^2^+3.8436P] where P=(Fo^2^+2Fc^2^)/3'
_refine_ls_weighting_scheme calc
_refine_ls_wR_factor_all 0.1237
_refine_ls_wR_factor_obs 0.1117
_reflns_number_observed 3841
_reflns_number_total 4669
_reflns_observed_criterion >2sigma(I)
_cod_data_source_file b419235d.txt
_cod_data_source_block Compound_1
_cod_depositor_comments
;
The following automatic conversions were performed:
'_symmetry_cell_setting' value 'Triclinic' changed to 'triclinic'
according to '/home/saulius/struct/CIF-dictionaries/cif_core.dic'
dictionary named 'cif_core.dic' version 2.4.1 from 2010-06-29.

Automatic conversion script
Id: cif_fix_enum 1527 2010-12-29 10:47:43Z saulius 

The following automatic conversions were performed:

'_refine_ls_weighting_scheme' value 'calc
w=1/[\s^2^(Fo^2^)+(0.0727P)^2^+3.8436P] where P=(Fo^2^+2Fc^2^)/3' was
changed to 'calc'. New tag '_refine_ls_weighting_details' was
created. The value of the new tag was set to
'w=1/[\s^2^(Fo^2^)+(0.0727P)^2^+3.8436P] where P=(Fo^2^+2Fc^2^)/3'.

Automatic conversion script
Id: cif_fix_values 3143 2015-03-26 13:38:13Z robertas 
;
_cod_original_sg_symbol_H-M P-1
_cod_original_formula_sum 'C32.50 H27 O15 Cl W2'
_cod_database_code 7008213

loop_
_symmetry_equiv_pos_as_xyz
'x, y, z'
'-x, -y, -z'

loop_
_atom_site_aniso_label
_atom_site_aniso_U_11
_atom_site_aniso_U_22
_atom_site_aniso_U_33
_atom_site_aniso_U_23
_atom_site_aniso_U_13
_atom_site_aniso_U_12
W1 0.0336(3) 0.0202(3) 0.0339(3) -0.0087(2) -0.0101(2) -0.0001(2)
W2 0.0411(3) 0.0254(3) 0.0304(3) -0.0058(2) -0.0085(2) -0.0101(2)
O1 0.045(4) 0.022(3) 0.049(4) -0.009(3) -0.018(3) 0.004(3)
O2 0.062(5) 0.022(3) 0.041(4) -0.009(3) 0.001(3) -0.020(3)
O3 0.046(4) 0.019(3) 0.040(4) -0.009(3) -0.012(3) -0.006(3)
C4 0.037(5) 0.026(5) 0.025(5) -0.006(4) -0.004(4) -0.003(4)
C5 0.021(4) 0.028(5) 0.050(6) -0.017(4) -0.002(4) 0.001(4)
O5 0.035(4) 0.024(3) 0.047(4) -0.016(3) -0.006(3) 0.003(3)
C6 0.043(6) 0.043(6) 0.030(5) -0.015(5) -0.003(4) -0.003(5)
C7 0.049(7) 0.042(6) 0.039(6) -0.005(5) 0.005(5) -0.009(5)
C8 0.057(7) 0.030(6) 0.037(6) 0.000(5) -0.004(5) -0.005(5)
C9 0.039(6) 0.033(6) 0.046(6) -0.014(5) -0.003(5) -0.004(4)
C10 0.031(5) 0.036(6) 0.042(6) -0.012(5) -0.006(4) -0.010(4)
O10 0.051(4) 0.037(4) 0.030(4) -0.010(3) -0.001(3) -0.014(3)
O11 0.044(4) 0.028(4) 0.043(4) -0.011(3) -0.011(3) -0.006(3)
C12 0.076(9) 0.047(7) 0.043(7) -0.021(6) 0.005(6) -0.011(6)
C13 0.041(5) 0.037(5) 0.024(5) -0.007(4) -0.008(4) -0.012(4)
C14 0.048(6) 0.033(5) 0.020(4) -0.001(4) -0.004(4) -0.019(5)
O14 0.036(4) 0.028(3) 0.035(4) -0.014(3) -0.008(3) -0.001(3)
C15 0.066(8) 0.035(6) 0.047(6) -0.018(5) 0.004(6) -0.018(5)
C16 0.083(10) 0.063(8) 0.046(7) -0.025(6) -0.004(7) -0.033(7)
C17 0.070(9) 0.060(8) 0.042(6) -0.016(6) -0.023(6) -0.015(6)
C18 0.038(6) 0.045(6) 0.031(5) -0.005(5) -0.016(4) -0.010(5)
C19 0.037(5) 0.023(5) 0.032(5) -0.006(4) -0.005(4) -0.004(4)
O19 0.032(3) 0.022(3) 0.033(4) -0.008(3) -0.009(3) 0.000(3)
O20 0.034(4) 0.048(5) 0.039(4) -0.013(3) -0.007(3) 0.002(3)
C21 0.067(8) 0.036(6) 0.070(8) -0.029(6) 0.004(7) -0.010(6)
C22 0.036(5) 0.036(5) 0.030(5) -0.015(4) -0.008(4) -0.009(4)
C23 0.049(6) 0.039(6) 0.025(5) -0.012(4) -0.004(4) -0.012(5)
O23 0.053(4) 0.026(3) 0.024(3) -0.002(3) -0.004(3) -0.013(3)
C24 0.053(7) 0.041(6) 0.035(6) -0.005(5) -0.014(5) -0.004(5)
C25 0.064(8) 0.056(8) 0.036(6) -0.003(5) -0.020(6) 0.000(6)
C26 0.068(8) 0.053(8) 0.043(7) -0.015(6) -0.017(6) -0.015(6)
C27 0.057(7) 0.048(7) 0.045(7) -0.020(5) -0.007(6) -0.013(6)
C28 0.050(6) 0.022(5) 0.032(5) -0.012(4) -0.002(4) -0.005(4)
O28 0.036(4) 0.029(4) 0.032(4) -0.005(3) -0.008(3) -0.008(3)
O29 0.055(5) 0.047(5) 0.046(4) -0.017(4) -0.011(4) -0.024(4)
C30 0.065(8) 0.052(7) 0.035(6) 0.003(5) -0.012(6) -0.018(6)
C31 0.046(6) 0.033(6) 0.034(5) -0.009(4) -0.002(5) -0.007(4)
C32 0.065(7) 0.034(6) 0.034(6) -0.013(5) 0.002(5) -0.014(5)
O32 0.067(5) 0.036(4) 0.026(3) -0.008(3) -0.002(3) -0.020(4)
C33 0.113(13) 0.051(8) 0.038(7) -0.019(6) 0.027(7) -0.028(8)
C34 0.150(18) 0.046(8) 0.055(8) -0.022(7) 0.030(10) -0.030(9)
C35 0.106(12) 0.037(7) 0.052(8) -0.019(6) 0.013(8) 0.003(7)
C36 0.070(9) 0.043(7) 0.045(7) -0.014(5) 0.008(6) -0.003(6)
C37 0.036(5) 0.046(6) 0.037(6) -0.022(5) 0.004(4) -0.012(5)
O37 0.049(4) 0.035(4) 0.027(4) -0.005(3) -0.003(3) 0.001(3)
O38 0.040(4) 0.036(4) 0.029(3) -0.014(3) -0.004(3) -0.011(3)
C39 0.158(15) 0.068(9) 0.037(7) -0.016(7) 0.011(8) -0.026(9)
C40 0.055(17) 0.132(28) 0.107(24) -0.069(22) 0.032(16) -0.043(18)
Cl1 0.159(12) 0.170(12) 0.147(11) -0.089(10) 0.042(9) -0.092(10)
Cl2 0.205(11) 0.179(11) 0.182(11) -0.057(9) 0.010(9) -0.095(9)

loop_
_atom_site_label
_atom_site_type_symbol
_atom_site_fract_x
_atom_site_fract_y
_atom_site_fract_z
_atom_site_U_iso_or_equiv
_atom_site_thermal_displace_type
_atom_site_occupancy
_atom_site_calc_flag
_atom_site_refinement_flags
_atom_site_disorder_group
W1 W 0.31242(4) 0.13797(4) 0.12136(3) 0.0306(2) Uani 1 d . .
W2 W 0.09707(4) 0.13633(4) 0.32187(3) 0.0328(2) Uani 1 d . .
O1 O 0.4443(7) 0.0175(6) 0.1693(6) 0.042(2) Uani 1 d . .
O2 O 0.0232(8) 0.0242(6) 0.3287(5) 0.040(2) Uani 1 d . .
O3 O 0.2109(7) 0.1090(6) 0.2279(5) 0.035(2) Uani 1 d . .
C4 C 0.3487(9) 0.4312(9) 0.0109(7) 0.031(2) Uani 1 d . .
C5 C 0.3776(9) 0.3436(9) -0.0375(8) 0.034(2) Uani 1 d . .
O5 O 0.3804(7) 0.2210(6) 0.0051(5) 0.037(2) Uani 1 d . .
C6 C 0.4094(11) 0.3775(11) -0.1330(7) 0.040(2) Uani 1 d . .
C7 C 0.4042(12) 0.5037(11) -0.1785(8) 0.046(3) Uani 1 d . .
H7A H 0.4249(12) 0.5295(11) -0.2431(8) 0.056 Uiso 1 calc R .
C8 C 0.3690(12) 0.5938(11) -0.1314(8) 0.046(3) Uani 1 d . .
H8A H 0.3611(12) 0.6805(11) -0.1653(8) 0.055 Uiso 1 calc R .
C9 C 0.3460(10) 0.5578(10) -0.0373(8) 0.040(2) Uani 1 d . .
H9A H 0.3282(10) 0.6179(10) -0.0045(8) 0.049 Uiso 1 calc R .
C10 C 0.3315(10) 0.3923(10) 0.1141(8) 0.036(2) Uani 1 d . .
O10 O 0.3137(7) 0.4691(7) 0.1589(5) 0.039(2) Uani 1 d . .
O11 O 0.3490(7) 0.2707(7) 0.1618(5) 0.039(2) Uani 1 d . .
C12 C 0.4457(15) 0.2768(12) -0.1803(9) 0.056(3) Uani 1 d . .
H12A H 0.3697(15) 0.2545(12) -0.1923(9) 0.084 Uiso 1 d R .
H12B H 0.5080(15) 0.2012(12) -0.1386(9) 0.084 Uiso 1 d R .
H12C H 0.4828(15) 0.3092(12) -0.2407(9) 0.084 Uiso 1 d R .
C13 C 0.0561(10) 0.2050(10) -0.0419(7) 0.034(2) Uani 1 d . .
C14 C 0.1556(10) 0.0935(10) -0.0201(7) 0.034(2) Uani 1 d . .
O14 O 0.2430(7) 0.0573(6) 0.0536(5) 0.0334(15) Uani 1 d . .
C15 C 0.1672(13) 0.0100(11) -0.0727(9) 0.048(3) Uani 1 d . .
C16 C 0.0758(15) 0.0417(14) -0.1434(9) 0.059(3) Uani 1 d . .
H16A H 0.0825(15) -0.0125(14) -0.1804(9) 0.071 Uiso 1 calc R .
C17 C -0.0260(14) 0.1501(13) -0.1628(9) 0.058(3) Uani 1 d . .
H17A H -0.0879(14) 0.1672(13) -0.2119(9) 0.069 Uiso 1 calc R .
C18 C -0.0409(11) 0.2340(11) -0.1134(7) 0.040(2) Uani 1 d . .
H18A H -0.1121(11) 0.3076(11) -0.1263(7) 0.048 Uiso 1 calc R .
C19 C 0.0459(10) 0.2927(9) 0.0123(7) 0.033(2) Uani 1 d . .
O19 O 0.1363(6) 0.2918(6) 0.0611(5) 0.0307(14) Uani 1 d . .
O20 O -0.0637(7) 0.3761(8) 0.0048(5) 0.044(2) Uani 1 d . .
C21 C 0.2790(14) -0.1065(12) -0.0508(10) 0.056(3) Uani 1 d . .
H21A H 0.2715(14) -0.1661(12) 0.0116(10) 0.084 Uiso 1 d R .
H21B H 0.3577(14) -0.0830(12) -0.0499(10) 0.084 Uiso 1 d R .
H21C H 0.2811(14) -0.1468(12) -0.0995(10) 0.084 Uiso 1 d R .
C22 C 0.3255(10) 0.1790(10) 0.4594(7) 0.033(2) Uani 1 d . .
C23 C 0.2875(11) 0.0681(11) 0.4860(7) 0.037(2) Uani 1 d . .
O23 O 0.2166(7) 0.0421(6) 0.4263(5) 0.035(2) Uani 1 d . .
C24 C 0.3296(12) -0.0272(11) 0.5755(8) 0.046(3) Uani 1 d . .
C25 C 0.4055(14) -0.0028(13) 0.6352(9) 0.058(3) Uani 1 d . .
H25A H 0.4348(14) -0.0652(13) 0.6956(9) 0.070 Uiso 1 calc R .
C26 C 0.4409(14) 0.1078(13) 0.6113(9) 0.055(3) Uani 1 d . .
H26A H 0.4930(14) 0.1211(13) 0.6543(9) 0.066 Uiso 1 calc R .
C27 C 0.3989(12) 0.1981(12) 0.5238(9) 0.049(3) Uani 1 d . .
H27A H 0.4209(12) 0.2753(12) 0.5072(9) 0.059 Uiso 1 calc R .
C28 C 0.2849(11) 0.2759(9) 0.3663(7) 0.035(2) Uani 1 d . .
O28 O 0.1966(7) 0.2774(6) 0.3145(5) 0.0338(15) Uani 1 d . .
O29 O 0.3456(8) 0.3615(8) 0.3382(6) 0.046(2) Uani 1 d . .
C30 C 0.2919(14) -0.1447(12) 0.5993(9) 0.055(3) Uani 1 d . .
H30A H 0.2036(14) -0.1244(12) 0.5756(9) 0.082 Uiso 1 d R .
H30B H 0.2991(14) -0.1854(12) 0.6685(9) 0.082 Uiso 1 d R .
H30C H 0.3479(14) -0.2026(12) 0.5698(9) 0.082 Uiso 1 d R .
C31 C -0.0852(11) 0.4349(10) 0.3007(8) 0.039(2) Uani 1 d . .
C32 C -0.0609(13) 0.3452(11) 0.3896(8) 0.044(3) Uani 1 d . .
O32 O -0.0052(8) 0.2178(7) 0.4036(5) 0.042(2) Uani 1 d . .
C33 C -0.0937(18) 0.3821(14) 0.4714(9) 0.066(4) Uani 1 d . .
C34 C -0.1436(21) 0.5068(14) 0.4585(11) 0.083(6) Uani 1 d . .
H34A H -0.1602(21) 0.5324(14) 0.5133(11) 0.099 Uiso 1 calc R .
C35 C -0.1716(17) 0.5982(13) 0.3717(10) 0.069(4) Uani 1 d . .
H35A H -0.2122(17) 0.6841(13) 0.3667(10) 0.083 Uiso 1 calc R .
C36 C -0.1401(14) 0.5649(12) 0.2899(9) 0.056(3) Uani 1 d . .
H36A H -0.1552(14) 0.6277(12) 0.2287(9) 0.067 Uiso 1 calc R .
C37 C -0.0603(10) 0.4021(11) 0.2136(8) 0.037(2) Uani 1 d . .
O37 O -0.0869(7) 0.4814(7) 0.1336(5) 0.041(2) Uani 1 d . .
O38 O -0.0132(7) 0.2794(7) 0.2222(5) 0.0343(15) Uani 1 d . .
C39 C -0.0676(23) 0.2785(17) 0.5664(10) 0.090(6) Uani 1 d U .
H39A H 0.0237(23) 0.2338(17) 0.5763(10) 0.135 Uiso 1 d R .
H39B H -0.1152(23) 0.2184(17) 0.5678(10) 0.135 Uiso 1 d R .
H39C H -0.0943(23) 0.3157(17) 0.6168(10) 0.135 Uiso 1 d R .
C40 C 0.6658(33) 0.2747(48) 0.6174(31) 0.087(11) Uani 0.50 d PU .
Cl1 Cl 0.5964(20) 0.3907(20) 0.5780(13) 0.140(5) Uani 0.50 d PU .
Cl2 Cl 0.5100(27) 0.5149(24) 0.4468(15) 0.180(8) Uani 0.50 d PU .

loop_
_atom_type_symbol
_atom_type_description
_atom_type_scat_dispersion_real
_atom_type_scat_dispersion_imag
_atom_type_scat_source
C C 0.0181 0.0091 'International Tables Vol C Tables 4.2.6.8 and 6.1.1.4'
H H 0.0000 0.0000 'International Tables Vol C Tables 4.2.6.8 and 6.1.1.4'
O O 0.0492 0.0322 'International Tables Vol C Tables 4.2.6.8 and 6.1.1.4'
Cl Cl 0.3639 0.7018 'International Tables Vol C Tables 4.2.6.8 and 6.1.1.4'
W W -5.4734 5.5774 'International Tables Vol C Tables 4.2.6.8 and 6.1.1.4'

loop_
_geom_angle_atom_site_label_1
_geom_angle_atom_site_label_2
_geom_angle_atom_site_label_3
_geom_angle
_geom_angle_site_symmetry_1
_geom_angle_site_symmetry_3
_geom_angle_publ_flag
O1 W1 O14 97.7(3) . . ?
O1 W1 O3 98.0(3) . . ?
O14 W1 O3 97.0(3) . . ?
O1 W1 O5 98.3(3) . . ?
O14 W1 O5 88.6(3) . . ?
O3 W1 O5 161.9(3) . . ?
O1 W1 O11 99.5(3) . . ?
O14 W1 O11 161.6(3) . . ?
O3 W1 O11 87.2(3) . . ?
O5 W1 O11 82.4(3) . . ?
O1 W1 O19 178.2(3) . . ?
O14 W1 O19 81.5(3) . . ?
O3 W1 O19 80.6(3) . . ?
O5 W1 O19 83.3(3) . . ?
O11 W1 O19 81.5(3) . . ?
O2 W2 O3 99.1(3) . . ?
O2 W2 O23 98.0(3) . . ?
O3 W2 O23 95.8(3) . . ?
O2 W2 O32 99.3(4) . . ?
O3 W2 O32 160.5(3) . . ?
O23 W2 O32 88.0(3) . . ?
O2 W2 O38 99.6(3) . . ?
O3 W2 O38 87.9(3) . . ?
O23 W2 O38 161.2(3) . . ?
O32 W2 O38 82.7(3) . . ?
O2 W2 O28 178.6(3) . . ?
O3 W2 O28 80.3(3) . . ?
O23 W2 O28 80.8(3) . . ?
O32 W2 O28 81.4(3) . . ?
O38 W2 O28 81.6(3) . . ?
W2 O3 W1 161.9(4) . . ?
C5 C4 C9 119.5(10) . . ?
C5 C4 C10 121.5(9) . . ?
C9 C4 C10 118.8(9) . . ?
O5 C5 C4 122.0(10) . . ?
O5 C5 C6 116.5(9) . . ?
C4 C5 C6 121.4(10) . . ?
C5 O5 W1 131.7(6) . . ?
C7 C6 C5 117.3(10) . . ?
C7 C6 C12 123.8(10) . . ?
C5 C6 C12 118.9(10) . . ?
C6 C7 C8 121.5(11) . . ?
C9 C8 C7 120.4(11) . . ?
C8 C9 C4 119.7(10) . . ?
O10 C10 O11 118.9(10) . . ?
O10 C10 C4 121.6(9) . . ?
O11 C10 C4 119.0(9) . . ?
C10 O11 W1 129.7(7) . . ?
C14 C13 C18 121.1(10) . . ?
C14 C13 C19 120.1(9) . . ?
C18 C13 C19 118.8(10) . . ?
O14 C14 C13 122.5(9) . . ?
O14 C14 C15 117.0(10) . . ?
C13 C14 C15 120.4(10) . . ?
C14 O14 W1 136.8(6) . . ?
C16 C15 C14 117.6(12) . . ?
C16 C15 C21 123.1(12) . . ?
C14 C15 C21 119.3(11) . . ?
C15 C16 C17 122.1(12) . . ?
C18 C17 C16 122.2(11) . . ?
C17 C18 C13 116.5(11) . . ?
O19 C19 O20 120.3(9) . . ?
O19 C19 C13 123.7(9) . . ?
O20 C19 C13 115.9(9) . . ?
C19 O19 W1 129.2(6) . . ?
C27 C22 C23 119.1(10) . . ?
C27 C22 C28 120.0(10) . . ?
C23 C22 C28 120.9(9) . . ?
O23 C23 C22 122.4(9) . . ?
O23 C23 C24 116.8(10) . . ?
C22 C23 C24 120.7(10) . . ?
C23 O23 W2 136.7(7) . . ?
C25 C24 C23 116.9(12) . . ?
C25 C24 C30 124.0(11) . . ?
C23 C24 C30 119.1(11) . . ?
C26 C25 C24 123.3(12) . . ?
C27 C26 C25 118.4(12) . . ?
C26 C27 C22 121.6(12) . . ?
O28 C28 O29 120.7(9) . . ?
O28 C28 C22 122.2(10) . . ?
O29 C28 C22 117.1(10) . . ?
C28 O28 W2 131.9(6) . . ?
C32 C31 C36 120.5(11) . . ?
C32 C31 C37 122.6(10) . . ?
C36 C31 C37 116.9(10) . . ?
C31 C32 O32 122.4(10) . . ?
C31 C32 C33 120.0(11) . . ?
O32 C32 C33 117.5(11) . . ?
C32 O32 W2 129.9(7) . . ?
C34 C33 C32 117.8(13) . . ?
C34 C33 C39 125.0(13) . . ?
C32 C33 C39 117.2(13) . . ?
C33 C34 C35 123.9(14) . . ?
C34 C35 C36 119.5(13) . . ?
C35 C36 C31 118.1(12) . . ?
O37 C37 O38 119.1(9) . . ?
O37 C37 C31 123.0(10) . . ?
O38 C37 C31 117.8(10) . . ?
C37 O38 W2 131.5(6) . . ?
C40 Cl1 Cl2 156.1(23) . 2_666 ?
C40 Cl1 Cl2 140.6(22) . . ?
Cl2 Cl1 Cl2 47.2(18) 2_666 . ?
Cl1 Cl2 Cl2 93.5(26) 2_666 2_666 ?
Cl1 Cl2 Cl1 132.8(18) 2_666 . ?
Cl2 Cl2 Cl1 39.3(15) 2_666 . ?

loop_
_geom_bond_atom_site_label_1
_geom_bond_atom_site_label_2
_geom_bond_distance
_geom_bond_site_symmetry_2
_geom_bond_publ_flag
W1 O1 1.685(7) . ?
W1 O14 1.887(7) . ?
W1 O3 1.903(8) . ?
W1 O5 1.931(8) . ?
W1 O11 1.970(7) . ?
W1 O19 2.203(6) . ?
W2 O2 1.698(7) . ?
W2 O3 1.886(8) . ?
W2 O23 1.888(7) . ?
W2 O32 1.918(8) . ?
W2 O38 1.954(7) . ?
W2 O28 2.192(7) . ?
C4 C5 1.391(14) . ?
C4 C9 1.41(2) . ?
C4 C10 1.476(15) . ?
C5 O5 1.352(13) . ?
C5 C6 1.41(2) . ?
C6 C7 1.39(2) . ?
C6 C12 1.51(2) . ?
C7 C8 1.40(2) . ?
C8 C9 1.36(2) . ?
C10 O10 1.249(13) . ?
C10 O11 1.322(13) . ?
C13 C14 1.39(2) . ?
C13 C18 1.423(14) . ?
C13 C19 1.471(14) . ?
C14 O14 1.359(12) . ?
C14 C15 1.41(2) . ?
C15 C16 1.37(2) . ?
C15 C21 1.50(2) . ?
C16 C17 1.38(2) . ?
C17 C18 1.37(2) . ?
C19 O19 1.247(12) . ?
C19 O20 1.294(13) . ?
C22 C27 1.38(2) . ?
C22 C23 1.40(2) . ?
C22 C28 1.462(15) . ?
C23 O23 1.359(13) . ?
C23 C24 1.42(2) . ?
C24 C25 1.38(2) . ?
C24 C30 1.47(2) . ?
C25 C26 1.38(2) . ?
C26 C27 1.38(2) . ?
C28 O28 1.254(13) . ?
C28 O29 1.304(14) . ?
C31 C32 1.37(2) . ?
C31 C36 1.41(2) . ?
C31 C37 1.462(14) . ?
C32 O32 1.380(14) . ?
C32 C33 1.42(2) . ?
C33 C34 1.35(2) . ?
C33 C39 1.50(2) . ?
C34 C35 1.36(2) . ?
C35 C36 1.40(2) . ?
C37 O37 1.231(14) . ?
C37 O38 1.336(13) . ?
C40 Cl1 1.29(5) . ?
Cl1 Cl2 1.32(3) 2_666 ?
Cl1 Cl2 2.08(4) . ?
Cl2 Cl1 1.32(3) 2_666 ?
Cl2 Cl2 1.53(4) 2_666 ?
